data_1541120
loop_
_publ_author_name
'Pertlik, F.'

_publ_section_title
;
 Verfeinerung der Kristallstruktur des Minerals Claudetit, As2 O3
 ('Claudetit I')
;
_journal_name_full
;
Monatshefte fuer Chemie und verwandte Teile anderer Wissenschaften (109,1978-)
;
_journal_page_first 277
_journal_page_last 282
_journal_volume 109
_journal_year 1978
_chemical_formula_sum 'As2 O3'
_space_group_IT_number 14
_symmetry_space_group_name_Hall '-P 2ybc'
_symmetry_space_group_name_H-M 'P 1 21/c 1'
_cell_angle_alpha 90
_cell_angle_beta 128.6
_cell_angle_gamma 90
_cell_formula_units_Z 4
_cell_length_a 4.53
_cell_length_b 12.99
_cell_length_c 6.7
_cell_volume 308.122
_citation_journal_id_ASTM MOCMB7
_cod_data_source_file Pertlik_MOCMB7_1978_554.cif
_cod_data_source_block As2O3
_cod_original_cell_volume 308.1218
_cod_database_code 1541120

loop_
_symmetry_equiv_pos_as_xyz
x,y,z
-x,y+1/2,-z+1/2
-x,-y,-z
x,-y-1/2,z-1/2

loop_
_atom_site_label
_atom_site_type_symbol
_atom_site_fract_x
_atom_site_fract_y
_atom_site_fract_z
_atom_site_occupancy
_atom_site_U_iso_or_equiv
As1 As 0.7846 0.1017 0.7423 1 0.0
O3 O 0.1844 0.1381 0.0392 1 0.0
O1 O 0.6271 0.219 0.5647 1 0.0
As2 As 0.6459 0.3504 0.6416 1 0.0
O2 O 0.49 0.3975 0.3387 1 0.0
